data_4060730
_publ_section_title
;
Practical synthesis of aminoethyl-o-carboranes
;
_journal_name_full Organometallics
_journal_year 2003
_chemical_formula_sum 'C11 H24 B10 Cl N'
_chemical_formula_weight 313.86
_space_group_IT_number 19
_symmetry_cell_setting orthorhombic
_symmetry_space_group_name_Hall 'P 2ac 2ab'
_symmetry_space_group_name_H-M 'P 21 21 21'
_cell_angle_alpha 90.00
_cell_angle_beta 90.00
_cell_angle_gamma 90.00
_cell_formula_units_Z 4
_cell_length_a 6.8687(7)
_cell_length_b 11.6255(8)
_cell_length_c 23.1877(13)
_cell_measurement_temperature 293(2)
_cell_volume 1851.6(3)
_diffrn_ambient_temperature 293(2)
_exptl_crystal_density_diffrn 1.126
_cod_depositor_comments
;
The following automatic conversions were performed:
'_symmetry_cell_setting' value 'Orthorhombic' changed to 'orthorhombic'
according to '/home/saulius/struct/CIF-dictionaries/cif_core.dic'
dictionary named 'cif_core.dic' version 2.4.1 from 2010-06-29.

Automatic conversion script
Id: cif_fix_enum 1527 2010-12-29 10:47:43Z saulius 
;
_cod_database_code 4060730

loop_
_symmetry_equiv_pos_as_xyz
'x, y, z'
'-x+1/2, -y, z+1/2'
'-x, y+1/2, -z+1/2'
'x+1/2, -y+1/2, -z'

loop_
_atom_site_label
_atom_site_type_symbol
_atom_site_fract_x
_atom_site_fract_y
_atom_site_fract_z
_atom_site_U_iso_or_equiv
_atom_site_adp_type
_atom_site_occupancy
_atom_site_calc_flag
_atom_site_refinement_flags
_atom_site_disorder_assembly
_atom_site_disorder_group
N1 N 0.0293(7) 0.3623(4) 1.0552(2) 0.0416(11) Uani 1 d . . .
C1 C 0.1891(7) 0.1228(4) 1.1570(2) 0.0343(12) Uani 1 d . . .
C2 C 0.0424(10) 0.1339(6) 1.2147(3) 0.0626(17) Uani 1 d . . .
H2 H -0.0903 0.1868 1.2160 0.075 Uiso 1 calc R . .
C3 C 0.1464(9) 0.1880(4) 1.1010(2) 0.0403(14) Uani 1 d . . .
H3A H 0.2495 0.1716 1.0737 0.048 Uiso 1 calc R . .
H3B H 0.0260 0.1587 1.0848 0.048 Uiso 1 calc R . .
C4 C 0.1285(10) 0.3178(4) 1.1074(2) 0.0407(14) Uani 1 d . . .
H4A H 0.0535 0.3365 1.1415 0.049 Uiso 1 calc R . .
H4B H 0.2565 0.3522 1.1111 0.049 Uiso 1 calc R . .
C5 C 0.0047(9) 0.4918(5) 1.0536(3) 0.0514(15) Uani 1 d . . .
H5A H -0.0780 0.5122 1.0213 0.062 Uiso 1 calc R . .
H5B H -0.0598 0.5167 1.0886 0.062 Uiso 1 calc R . .
C6 C 0.1928(9) 0.5527(4) 1.0481(2) 0.0444(14) Uani 1 d . . .
C8 C 0.4401(13) 0.6774(7) 1.0887(4) 0.080(2) Uani 1 d . . .
H8 H 0.4880 0.7196 1.1196 0.096 Uiso 1 calc R . .
C7 C 0.2658(11) 0.6168(6) 1.0931(3) 0.0686(19) Uani 1 d . . .
H7 H 0.1965 0.6197 1.1275 0.082 Uiso 1 calc R . .
C9 C 0.5393(11) 0.6730(6) 1.0373(4) 0.077(2) Uani 1 d . . .
H9 H 0.6552 0.7136 1.0332 0.092 Uiso 1 calc R . .
C10 C 0.4710(12) 0.6104(6) 0.9923(3) 0.078(2) Uani 1 d . . .
H10 H 0.5417 0.6069 0.9582 0.093 Uiso 1 calc R . .
C11 C 0.2965(11) 0.5516(5) 0.9969(3) 0.0645(18) Uani 1 d . . .
H11 H 0.2485 0.5111 0.9654 0.077 Uiso 1 calc R . .
B3 B 0.2812(10) 0.1974(6) 1.2157(3) 0.0501(17) Uani 1 d . . .
H3 H 0.3063 0.2908 1.2176 0.060 Uiso 1 calc R . .
B4 B 0.4155(7) 0.1022(6) 1.1764(2) 0.0332(14) Uani 1 d . . .
H4 H 0.5348 0.1387 1.1506 0.040 Uiso 1 calc R . .
B5 B 0.2925(10) -0.0102(6) 1.1477(3) 0.0482(17) Uani 1 d . . .
H5 H 0.3252 -0.0492 1.1055 0.058 Uiso 1 calc R . .
B6 B 0.0518(10) 0.0062(6) 1.1733(3) 0.0472(17) Uani 1 d . . .
H6 H -0.0744 -0.0234 1.1480 0.057 Uiso 1 calc R . .
B7 B 0.1988(11) 0.1169(7) 1.2756(3) 0.0556(18) Uani 1 d . . .
H7A H 0.1663 0.1588 1.3171 0.067 Uiso 1 calc R . .
B8 B 0.4424(11) 0.0975(7) 1.2497(3) 0.057(2) Uani 1 d . . .
H8A H 0.5708 0.1266 1.2740 0.068 Uiso 1 calc R . .
B9 B 0.4483(11) -0.0284(7) 1.2072(3) 0.0553(19) Uani 1 d . . .
H9A H 0.5817 -0.0804 1.2039 0.066 Uiso 1 calc R . .
B10 B 0.2121(11) -0.0910(7) 1.2071(3) 0.0583(19) Uani 1 d . . .
H10A H 0.1888 -0.1844 1.2044 0.070 Uiso 1 calc R . .
B11 B 0.0607(10) -0.0020(7) 1.2500(3) 0.0545(19) Uani 1 d . . .
H11A H -0.0597 -0.0378 1.2756 0.065 Uiso 1 calc R . .
B12 B 0.3085(11) -0.0240(7) 1.2707(3) 0.060(2) Uani 1 d . . .
H12 H 0.3490 -0.0740 1.3091 0.073 Uiso 1 calc R . .
Cl1 Cl 0.13086(19) 0.25164(16) 0.93774(6) 0.0581(5) Uani 1 d . . .
H1 H 0.120(9) 0.319(5) 1.018(3) 0.068(18) Uiso 1 d . . .
H2 H -0.087(11) 0.347(6) 1.054(3) 0.07(2) Uiso 1 d . . .

loop_
_atom_site_aniso_label
_atom_site_aniso_U_11
_atom_site_aniso_U_22
_atom_site_aniso_U_33
_atom_site_aniso_U_23
_atom_site_aniso_U_13
_atom_site_aniso_U_12
N1 0.033(2) 0.042(3) 0.049(3) 0.008(2) 0.004(2) -0.004(2)
C1 0.029(2) 0.036(3) 0.038(3) 0.001(2) 0.004(2) 0.000(2)
C2 0.051(3) 0.071(4) 0.066(4) 0.006(4) 0.008(3) 0.002(4)
C3 0.037(3) 0.044(3) 0.040(3) 0.004(2) -0.001(3) -0.002(3)
C4 0.047(3) 0.041(3) 0.035(3) 0.001(2) -0.006(3) -0.005(3)
C5 0.048(3) 0.042(3) 0.064(4) 0.011(3) 0.001(3) 0.007(3)
C6 0.050(3) 0.031(3) 0.053(3) 0.009(3) 0.001(3) 0.009(3)
C8 0.084(5) 0.068(5) 0.088(5) -0.006(4) -0.010(5) -0.021(5)
C7 0.084(5) 0.062(4) 0.059(4) 0.002(4) 0.004(4) -0.003(4)
C9 0.052(4) 0.057(4) 0.122(7) 0.012(5) -0.004(5) -0.010(4)
C10 0.080(5) 0.062(4) 0.091(6) -0.004(4) 0.040(4) -0.007(5)
C11 0.073(4) 0.055(4) 0.065(4) -0.006(3) 0.018(4) -0.008(4)
B3 0.054(4) 0.051(4) 0.045(4) 0.001(3) -0.007(3) -0.001(4)
B4 0.020(3) 0.048(4) 0.031(3) 0.009(3) -0.003(2) -0.002(3)
B5 0.049(4) 0.043(4) 0.052(4) 0.002(3) 0.014(3) 0.008(4)
B6 0.045(4) 0.049(4) 0.048(4) 0.005(3) 0.007(3) -0.015(4)
B7 0.054(4) 0.074(5) 0.038(4) 0.002(4) -0.001(3) 0.001(4)
B8 0.047(4) 0.076(5) 0.048(4) 0.018(4) -0.001(3) -0.003(4)
B9 0.040(4) 0.059(5) 0.066(4) 0.015(4) 0.005(4) 0.014(4)
B10 0.061(4) 0.050(4) 0.064(5) 0.015(4) 0.011(4) 0.007(4)
B11 0.049(4) 0.062(4) 0.053(4) 0.015(4) 0.015(4) -0.003(4)
B12 0.055(4) 0.070(5) 0.057(4) 0.023(4) 0.004(4) 0.006(4)
Cl1 0.0434(7) 0.0798(10) 0.0512(7) -0.0011(10) -0.0065(6) 0.0158(9)

loop_
_geom_bond_atom_site_label_1
_geom_bond_atom_site_label_2
_geom_bond_distance
_geom_bond_site_symmetry_2
_geom_bond_publ_flag
N1 C4 1.483(7) . ?
N1 C5 1.515(7) . ?
C1 C3 1.531(7) . ?
C1 B4 1.637(7) . ?
C1 C2 1.680(8) . ?
C1 B6 1.694(8) . ?
C1 B5 1.715(8) . ?
C1 B3 1.735(8) . ?
C2 B6 1.769(10) . ?
C2 B11 1.783(10) . ?
C2 B7 1.786(10) . ?
C2 B3 1.799(10) . ?
C3 C4 1.521(7) . ?
C5 C6 1.479(8) . ?
C6 C7 1.376(8) . ?
C6 C11 1.384(8) . ?
C8 C9 1.374(10) . ?
C8 C7 1.393(11) . ?
C9 C10 1.355(10) . ?
C10 C11 1.384(10) . ?
B3 B4 1.705(9) . ?
B3 B7 1.768(10) . ?
B3 B8 1.788(10) . ?
B4 B9 1.693(10) . ?
B4 B5 1.693(10) . ?
B4 B8 1.710(9) . ?
B5 B10 1.757(9) . ?
B5 B9 1.760(10) . ?
B5 B6 1.767(10) . ?
B6 B10 1.762(10) . ?
B6 B11 1.782(10) . ?
B7 B11 1.779(11) . ?
B7 B8 1.792(10) . ?
B7 B12 1.807(11) . ?
B8 B12 1.755(11) . ?
B8 B9 1.766(12) . ?
B9 B12 1.758(10) . ?
B9 B10 1.778(11) . ?
B10 B11 1.771(10) . ?
B10 B12 1.793(11) . ?
B11 B12 1.787(10) . ?
